data_4503445
loop_
_publ_author_name
'Zhang, Wen-Hua'
'Lang, Jian-Ping'
'Zhang, Yong'
'Abrahams, Brendan F.'

_publ_section_title
;
 Stepwise Guest Exchange in a Cluster-Supported Three-Dimensional Host
;
_journal_issue 2
_journal_name_full 'Crystal Growth &amp; Design'
_journal_page_first 399
_journal_paper_doi 10.1021/cg701131t
_journal_volume 8
_journal_year 2008
_chemical_formula_moiety '2(C28 H28 Cu4 Mo N6 S4), 0.25(C24 N4), C12 N2'
_chemical_formula_sum 'C74 H56 Cu8 Mo2 N15 S8'
_chemical_formula_weight 2112.02
_chemical_name_systematic
; 
 ? 
;
_space_group_IT_number 13
_symmetry_cell_setting monoclinic
_symmetry_space_group_name_Hall '-P 2yc'
_symmetry_space_group_name_H-M 'P 1 2/c 1'
_atom_sites_solution_hydrogens geom
_atom_sites_solution_primary direct
_atom_sites_solution_secondary difmap
_audit_creation_method SHELXL-97
_cell_angle_alpha 90.00
_cell_angle_beta 97.91(3)
_cell_angle_gamma 90.00
_cell_formula_units_Z 1
_cell_length_a 9.6701(19)
_cell_length_b 11.742(2)
_cell_length_c 18.852(4)
_cell_measurement_reflns_used 5585
_cell_measurement_temperature 193(2)
_cell_measurement_theta_max 25.35
_cell_measurement_theta_min 3.05
_cell_volume 2120.2(7)
_computing_structure_refinement 'SHELXL-97 (Sheldrick, 1997)'
_computing_structure_solution 'SHELXS-97 (Sheldrick, 1990)'
_diffrn_ambient_temperature 193(2)
_diffrn_measured_fraction_theta_full 0.998
_diffrn_measured_fraction_theta_max 0.998
_diffrn_measurement_device_type 'Rigaku Mercury'
_diffrn_measurement_method \w
_diffrn_radiation_monochromator graphite
_diffrn_radiation_source 'fine-focus sealed tube'
_diffrn_radiation_type MoK\a
_diffrn_radiation_wavelength 0.71073
_diffrn_reflns_av_R_equivalents 0.0904
_diffrn_reflns_av_sigmaI/netI 0.0721
_diffrn_reflns_limit_h_max 10
_diffrn_reflns_limit_h_min -11
_diffrn_reflns_limit_k_max 14
_diffrn_reflns_limit_k_min -13
_diffrn_reflns_limit_l_max 22
_diffrn_reflns_limit_l_min -22
_diffrn_reflns_number 20133
_diffrn_reflns_theta_full 25.35
_diffrn_reflns_theta_max 25.35
_diffrn_reflns_theta_min 3.06
_diffrn_standards_decay_% 0
_diffrn_standards_interval_count 0
_diffrn_standards_interval_time 0
_diffrn_standards_number 0
_exptl_absorpt_coefficient_mu 2.494
_exptl_absorpt_correction_T_max 0.8448
_exptl_absorpt_correction_T_min 0.6354
_exptl_absorpt_correction_type multi-scan
_exptl_absorpt_process_details 'Jacobson, R. (1998) Private communication.'
_exptl_crystal_colour black
_exptl_crystal_density_diffrn 1.654
_exptl_crystal_density_method 'not measured'
_exptl_crystal_description block
_exptl_crystal_F_000 1049
_exptl_crystal_size_max 0.20
_exptl_crystal_size_mid 0.20
_exptl_crystal_size_min 0.07
_refine_diff_density_max 1.724
_refine_diff_density_min -0.717
_refine_diff_density_rms 0.169
_refine_ls_extinction_method none
_refine_ls_goodness_of_fit_ref 1.207
_refine_ls_hydrogen_treatment constr
_refine_ls_matrix_type full
_refine_ls_number_parameters 227
_refine_ls_number_reflns 3887
_refine_ls_number_restraints 20
_refine_ls_restrained_S_all 1.205
_refine_ls_R_factor_all 0.1176
_refine_ls_R_factor_gt 0.0921
_refine_ls_shift/su_max 0.000
_refine_ls_shift/su_mean 0.000
_refine_ls_structure_factor_coef Fsqd
_refine_ls_weighting_details 'calc w=1/[\s^2^(Fo^2^)+(0.0780P)^2^+14.4103P] where P=(Fo^2^+2Fc^2^)/3'
_refine_ls_weighting_scheme calc
_refine_ls_wR_factor_gt 0.2014
_refine_ls_wR_factor_ref 0.2144
_reflns_number_gt 3109
_reflns_number_total 3887
_reflns_threshold_expression >2sigma(I)
_cod_data_source_file cg701131t-file002.cif
_cod_data_source_block t
_cod_original_sg_symbol_H-M 'P 2/c'
_cod_database_code 4503445

loop_
_symmetry_equiv_pos_as_xyz
'x, y, z'
'-x, y, -z+1/2'
'-x, -y, -z'
'x, -y, z-1/2'

loop_
_atom_site_label
_atom_site_type_symbol
_atom_site_fract_x
_atom_site_fract_y
_atom_site_fract_z
_atom_site_U_iso_or_equiv
_atom_site_adp_type
_atom_site_occupancy
_atom_site_symmetry_multiplicity
_atom_site_calc_flag
_atom_site_refinement_flags
Mo1 Mo 0.0000 0.37281(9) 0.2500 0.0204(3) Uani 1 2 d S
Cu1 Cu 0.03814(13) 0.37517(10) 0.11034(6) 0.0319(4) Uani 1 1 d .
Cu2 Cu 0.27939(12) 0.37286(10) 0.28959(6) 0.0301(3) Uani 1 1 d .
S1 S -0.1184(2) 0.2672(2) 0.16378(13) 0.0270(6) Uani 1 1 d .
S2 S 0.1532(2) 0.4800(2) 0.20161(13) 0.0285(6) Uani 1 1 d .
N1 N 0.0038(10) 0.4704(8) 0.0251(5) 0.037(2) Uani 0.50 1 d P
C1 C 0.0038(10) 0.4704(8) 0.0251(5) 0.037(2) Uani 0.50 1 d P
N2 N 0.4453(9) 0.3009(8) 0.2599(5) 0.037(2) Uani 0.50 1 d P
C2 C 0.4453(9) 0.3009(8) 0.2599(5) 0.037(2) Uani 0.50 1 d P
N3 N 0.3792(8) 0.4905(7) 0.3632(4) 0.0310(19) Uani 1 1 d .
N4 N 0.8598(9) 1.2352(8) 0.4297(5) 0.038(2) Uani 1 1 d .
C3 C 0.5181(10) 0.4954(9) 0.3775(6) 0.037(2) Uani 1 1 d .
H3 H 0.5713 0.4430 0.3540 0.044 Uiso 1 1 calc R
C4 C 0.5886(11) 0.5725(9) 0.4245(6) 0.040(3) Uani 1 1 d .
H4 H 0.6878 0.5721 0.4327 0.048 Uiso 1 1 calc R
C5 C 0.5152(11) 0.6496(8) 0.4593(6) 0.037(3) Uani 1 1 d .
C6 C 0.3719(13) 0.6428(9) 0.4454(7) 0.047(3) Uani 1 1 d .
H6 H 0.3167 0.6945 0.4682 0.057 Uiso 1 1 calc R
C7 C 0.3067(11) 0.5624(9) 0.3989(6) 0.044(3) Uani 1 1 d .
H7 H 0.2076 0.5580 0.3920 0.052 Uiso 1 1 calc R
C8 C 0.5878(13) 0.7387(8) 0.5089(6) 0.041(3) Uani 1 1 d .
H8A H 0.5264 0.7596 0.5447 0.049 Uiso 1 1 calc R
H8B H 0.6744 0.7056 0.5349 0.049 Uiso 1 1 calc R
C9 C 0.6244(12) 0.8450(9) 0.4707(6) 0.040(3) Uani 1 1 d .
H9A H 0.6832 0.8240 0.4336 0.047 Uiso 1 1 calc R
H9B H 0.5376 0.8799 0.4461 0.047 Uiso 1 1 calc R
C10 C 0.7011(13) 0.9313(9) 0.5205(6) 0.048(3) Uani 1 1 d .
H10A H 0.6379 0.9562 0.5546 0.057 Uiso 1 1 calc R
H10B H 0.7814 0.8925 0.5488 0.057 Uiso 1 1 calc R
C11 C 0.7545(11) 1.0349(8) 0.4876(6) 0.035(2) Uani 1 1 d .
C12 C 0.8636(11) 1.0980(8) 0.5243(6) 0.036(2) Uani 1 1 d .
H12 H 0.9051 1.0735 0.5704 0.043 Uiso 1 1 calc R
C13 C 0.9120(11) 1.1944(9) 0.4954(6) 0.038(3) Uani 1 1 d .
H13 H 0.9861 1.2349 0.5226 0.046 Uiso 1 1 calc R
C14 C 0.7521(12) 1.1735(10) 0.3944(6) 0.045(3) Uani 1 1 d .
H14 H 0.7117 1.1982 0.3482 0.053 Uiso 1 1 calc R
C15 C 0.6998(13) 1.0785(10) 0.4220(6) 0.049(3) Uani 1 1 d .
H15 H 0.6228 1.0409 0.3952 0.059 Uiso 1 1 calc R
N5 N 0.377(3) 1.037(2) 0.3008(17) 0.035(8) Uiso 0.25 1 d PDU
C16 C 0.436(3) 0.9543(14) 0.271(2) 0.037(11) Uiso 0.25 1 d PGU
C17 C 0.400(2) 0.8423(15) 0.2838(14) 0.029(8) Uiso 0.25 1 d PGDU
C18 C 0.474(2) 0.7530(13) 0.2588(14) 0.019(7) Uiso 0.25 1 d PGU
C19 C 0.585(2) 0.7757(16) 0.2211(14) 0.020(7) Uiso 0.25 1 d PGU
C20 C 0.621(2) 0.8876(18) 0.2084(14) 0.038(9) Uiso 0.25 1 d PGU
C21 C 0.547(3) 0.9769(14) 0.233(2) 0.020(8) Uiso 0.25 1 d PGDU
N6 N -0.116(3) -0.1955(19) 0.3380(16) 0.096(9) Uiso 0.50 1 d PDU
C22 C -0.042(2) -0.1619(12) 0.2896(11) 0.074(8) Uiso 0.50 1 d PGU
C23 C 0.019(3) -0.2419(10) 0.2493(14) 0.077(7) Uiso 0.50 1 d PGDU
C24 C 0.094(3) -0.2063(15) 0.1955(13) 0.091(11) Uiso 0.50 1 d PGU
C25 C 0.108(2) -0.0907(17) 0.1821(10) 0.063(7) Uiso 0.50 1 d PGU
C26 C 0.047(3) -0.0108(12) 0.2224(13) 0.072(9) Uiso 0.50 1 d PGU
C27 C -0.028(3) -0.0464(11) 0.2762(13) 0.063(8) Uiso 0.50 1 d PGDU

loop_
_atom_site_aniso_label
_atom_site_aniso_U_11
_atom_site_aniso_U_22
_atom_site_aniso_U_33
_atom_site_aniso_U_23
_atom_site_aniso_U_13
_atom_site_aniso_U_12
Mo1 0.0174(5) 0.0245(6) 0.0192(6) 0.000 0.0026(4) 0.000
Cu1 0.0342(7) 0.0371(7) 0.0245(6) 0.0033(5) 0.0051(5) 0.0063(6)
Cu2 0.0216(6) 0.0352(7) 0.0335(7) 0.0004(5) 0.0031(5) -0.0024(5)
S1 0.0219(12) 0.0316(13) 0.0263(13) -0.0056(10) -0.0006(10) 0.0010(10)
S2 0.0258(12) 0.0287(12) 0.0325(14) 0.0034(10) 0.0090(10) -0.0016(10)
N1 0.042(5) 0.034(5) 0.034(5) 0.003(4) 0.004(5) 0.016(5)
C1 0.042(5) 0.034(5) 0.034(5) 0.003(4) 0.004(5) 0.016(5)
N2 0.025(5) 0.046(5) 0.039(6) 0.003(5) -0.002(4) 0.012(4)
C2 0.025(5) 0.046(5) 0.039(6) 0.003(5) -0.002(4) 0.012(4)
N3 0.028(4) 0.031(4) 0.035(5) -0.007(4) 0.007(4) -0.010(4)
N4 0.038(5) 0.047(5) 0.033(5) -0.002(4) 0.012(4) -0.001(4)
C3 0.026(5) 0.044(6) 0.042(6) -0.007(5) 0.009(5) 0.003(5)
C4 0.032(6) 0.046(6) 0.042(6) -0.011(5) 0.004(5) -0.007(5)
C5 0.039(6) 0.026(5) 0.044(6) 0.005(5) 0.000(5) -0.008(5)
C6 0.051(7) 0.034(6) 0.060(8) -0.008(6) 0.015(6) 0.003(5)
C7 0.028(6) 0.049(7) 0.054(7) -0.018(6) 0.009(5) -0.011(5)
C8 0.056(7) 0.031(5) 0.035(6) 0.006(5) 0.004(5) -0.009(5)
C9 0.046(6) 0.035(6) 0.035(6) 0.003(5) -0.002(5) -0.008(5)
C10 0.058(8) 0.039(6) 0.044(7) 0.005(5) 0.001(6) -0.015(6)
C11 0.038(6) 0.032(5) 0.035(6) 0.003(5) 0.001(5) -0.004(5)
C12 0.047(6) 0.030(5) 0.030(5) -0.007(4) 0.000(5) -0.006(5)
C13 0.036(6) 0.041(6) 0.034(6) 0.001(5) -0.005(5) -0.010(5)
C14 0.042(6) 0.053(7) 0.035(6) 0.008(5) -0.008(5) -0.010(6)
C15 0.062(8) 0.051(7) 0.032(6) 0.005(5) -0.005(6) -0.023(6)

loop_
_atom_type_symbol
_atom_type_description
_atom_type_scat_dispersion_real
_atom_type_scat_dispersion_imag
_atom_type_scat_source
C C 0.0033 0.0016 'International Tables Vol C Tables 4.2.6.8 and 6.1.1.4'
H H 0.0000 0.0000 'International Tables Vol C Tables 4.2.6.8 and 6.1.1.4'
N N 0.0061 0.0033 'International Tables Vol C Tables 4.2.6.8 and 6.1.1.4'
S S 0.1246 0.1234 'International Tables Vol C Tables 4.2.6.8 and 6.1.1.4'
Cu Cu 0.3201 1.2651 'International Tables Vol C Tables 4.2.6.8 and 6.1.1.4'
Mo Mo -1.6832 0.6857 'International Tables Vol C Tables 4.2.6.8 and 6.1.1.4'

loop_
_geom_angle_atom_site_label_1
_geom_angle_atom_site_label_2
_geom_angle_atom_site_label_3
_geom_angle
_geom_angle_site_symmetry_1
_geom_angle_site_symmetry_3
S1 Mo1 S1 112.49(13) . 2
S1 Mo1 S2 108.57(9) . .
S1 Mo1 S2 107.95(9) 2 .
S1 Mo1 S2 107.95(9) . 2
S1 Mo1 S2 108.57(9) 2 2
S2 Mo1 S2 111.36(13) . 2
S1 Mo1 Cu2 126.49(7) . .
S1 Mo1 Cu2 53.53(7) 2 .
S2 Mo1 Cu2 54.42(7) . .
S2 Mo1 Cu2 125.56(7) 2 .
S1 Mo1 Cu2 53.53(7) . 2
S1 Mo1 Cu2 126.49(7) 2 2
S2 Mo1 Cu2 125.56(7) . 2
S2 Mo1 Cu2 54.42(7) 2 2
Cu2 Mo1 Cu2 179.98(7) . 2
S1 Mo1 Cu1 126.09(7) . 2
S1 Mo1 Cu1 54.71(7) 2 2
S2 Mo1 Cu1 125.33(8) . 2
S2 Mo1 Cu1 53.86(7) 2 2
Cu2 Mo1 Cu1 89.79(5) . 2
Cu2 Mo1 Cu1 90.21(5) 2 2
S1 Mo1 Cu1 54.71(7) . .
S1 Mo1 Cu1 126.09(7) 2 .
S2 Mo1 Cu1 53.86(7) . .
S2 Mo1 Cu1 125.33(8) 2 .
Cu2 Mo1 Cu1 90.21(5) . .
Cu2 Mo1 Cu1 89.79(5) 2 .
Cu1 Mo1 Cu1 178.83(7) 2 .
N1 Cu1 N4 100.8(4) . 2_645
N1 Cu1 S2 108.8(3) . .
N4 Cu1 S2 119.2(3) 2_645 .
N1 Cu1 S1 128.8(3) . .
N4 Cu1 S1 95.5(2) 2_645 .
S2 Cu1 S1 104.39(9) . .
N1 Cu1 Mo1 141.0(3) . .
N4 Cu1 Mo1 118.2(2) 2_645 .
S2 Cu1 Mo1 52.33(7) . .
S1 Cu1 Mo1 52.06(7) . .
N2 Cu2 N3 98.8(4) . .
N2 Cu2 S1 120.6(3) . 2
N3 Cu2 S1 112.5(2) . 2
N2 Cu2 S2 113.9(3) . .
N3 Cu2 S2 105.5(2) . .
S1 Cu2 S2 104.82(9) 2 .
N2 Cu2 Mo1 138.3(3) . .
N3 Cu2 Mo1 122.3(2) . .
S1 Cu2 Mo1 52.52(6) 2 .
S2 Cu2 Mo1 52.30(7) . .
Mo1 S1 Cu2 73.96(8) . 2
Mo1 S1 Cu1 73.22(8) . .
Cu2 S1 Cu1 113.35(11) 2 .
Mo1 S2 Cu1 73.81(8) . .
Mo1 S2 Cu2 73.28(8) . .
Cu1 S2 Cu2 113.93(11) . .
C1 N1 Cu1 173.8(13) 3_565 .
N1 N1 Cu1 173.8(13) 3_565 .
C2 N2 Cu2 154.5(3) 2_655 .
N2 N2 Cu2 154.5(3) 2_655 .
C3 N3 C7 117.0(9) . .
C3 N3 Cu2 121.4(7) . .
C7 N3 Cu2 121.5(7) . .
C13 N4 C14 114.8(9) . .
C13 N4 Cu1 117.9(7) . 2_665
C14 N4 Cu1 127.0(7) . 2_665
N3 C3 C4 123.6(10) . .
N3 C3 H3 118.2 . .
C4 C3 H3 118.2 . .
C5 C4 C3 119.9(10) . .
C5 C4 H4 120.1 . .
C3 C4 H4 120.1 . .
C4 C5 C6 116.3(10) . .
C4 C5 C8 121.8(10) . .
C6 C5 C8 121.9(10) . .
C5 C6 C7 121.4(11) . .
C5 C6 H6 119.3 . .
C7 C6 H6 119.3 . .
N3 C7 C6 121.7(10) . .
N3 C7 H7 119.1 . .
C6 C7 H7 119.1 . .
C9 C8 C5 113.5(9) . .
C9 C8 H8A 108.9 . .
C5 C8 H8A 108.9 . .
C9 C8 H8B 108.9 . .
C5 C8 H8B 108.9 . .
H8A C8 H8B 107.7 . .
C10 C9 C8 112.7(9) . .
C10 C9 H9A 109.0 . .
C8 C9 H9A 109.0 . .
C10 C9 H9B 109.0 . .
C8 C9 H9B 109.0 . .
H9A C9 H9B 107.8 . .
C11 C10 C9 117.2(10) . .
C11 C10 H10A 108.0 . .
C9 C10 H10A 108.0 . .
C11 C10 H10B 108.0 . .
C9 C10 H10B 108.0 . .
H10A C10 H10B 107.2 . .
C15 C11 C12 114.9(10) . .
C15 C11 C10 124.5(10) . .
C12 C11 C10 120.6(10) . .
C13 C12 C11 121.3(10) . .
C13 C12 H12 119.4 . .
C11 C12 H12 119.4 . .
N4 C13 C12 123.5(10) . .
N4 C13 H13 118.3 . .
C12 C13 H13 118.3 . .
C15 C14 N4 123.2(10) . .
C15 C14 H14 118.4 . .
N4 C14 H14 118.4 . .
C14 C15 C11 122.3(11) . .
C14 C15 H15 118.9 . .
C11 C15 H15 118.9 . .
N5 C16 C17 119.9(5) . .
N5 C16 C21 119.7(5) . .
C17 C16 C21 120.0 . .
C18 C17 C16 120.0 . .
C17 C18 C19 120.0 . .
C20 C19 C18 120.0 . .
C19 C20 C21 120.0 . .
C20 C21 C16 120.0 . .
N6 C22 C27 120.1(4) . .
C23 C22 C27 120.0 . .
C24 C23 C22 120.0 . .
C23 C24 C25 120.0 . .
C24 C25 C26 120.0 . .
C27 C26 C25 120.0 . .
C26 C27 C22 120.0 . .

loop_
_geom_bond_atom_site_label_1
_geom_bond_atom_site_label_2
_geom_bond_distance
_geom_bond_site_symmetry_2
Mo1 S1 2.231(2) .
Mo1 S1 2.231(2) 2
Mo1 S2 2.232(2) .
Mo1 S2 2.232(2) 2
Mo1 Cu2 2.7020(13) .
Mo1 Cu2 2.7020(13) 2
Mo1 Cu1 2.7085(13) 2
Mo1 Cu1 2.7085(13) .
Cu1 N1 1.949(9) .
Cu1 N4 2.110(9) 2_645
Cu1 S2 2.278(3) .
Cu1 S1 2.309(3) .
Cu2 N2 1.962(9) .
Cu2 N3 2.097(8) .
Cu2 S1 2.261(3) 2
Cu2 S2 2.295(3) .
S1 Cu2 2.261(3) 2
N1 C1 1.167(18) 3_565
N1 N1 1.167(18) 3_565
N2 C2 1.169(18) 2_655
N2 N2 1.169(18) 2_655
N3 C3 1.334(12) .
N3 C7 1.337(13) .
N4 C13 1.359(13) .
N4 C14 1.364(13) .
N4 Cu1 2.110(9) 2_665
C3 C4 1.379(15) .
C3 H3 0.9500 .
C4 C5 1.373(15) .
C4 H4 0.9500 .
C5 C6 1.378(16) .
C5 C8 1.509(14) .
C6 C7 1.380(16) .
C6 H6 0.9500 .
C7 H7 0.9500 .
C8 C9 1.507(14) .
C8 H8A 0.9900 .
C8 H8B 0.9900 .
C9 C10 1.506(15) .
C9 H9A 0.9900 .
C9 H9B 0.9900 .
C10 C11 1.491(14) .
C10 H10A 0.9900 .
C10 H10B 0.9900 .
C11 C15 1.374(15) .
C11 C12 1.392(14) .
C12 C13 1.367(14) .
C12 H12 0.9500 .
C13 H13 0.9500 .
C14 C15 1.358(16) .
C14 H14 0.9500 .
C15 H15 0.9500 .
N5 C16 1.29(3) .
C16 C17 1.3900 .
C16 C21 1.3900 .
C17 C18 1.3900 .
C18 C19 1.3900 .
C19 C20 1.3900 .
C20 C21 1.3900 .
N6 C22 1.30(3) .
C22 C23 1.3900 .
C22 C27 1.3900 .
C23 C24 1.3900 .
C24 C25 1.3900 .
C25 C26 1.3900 .
C26 C27 1.3900 .
